data_1536402
loop_
_publ_author_name
'Palkina, K.K.'
'Maksimova, S.I.'
'Chibiskova, N.T.'
'Neels, E.'
'Valis, B.'

_publ_section_title
;
 The structure of sodium and yttrium biureto(oxo,thio) phosphates
;
_journal_name_full 'Izvestiya Akademii Nauk SSSR, Neorganicheskie Materialy'
_journal_page_first 340
_journal_page_last 346
_journal_volume 27
_journal_year 1991
_chemical_formula_sum 'C2 H5 N3 Na O4 P S'
_chemical_name_systematic 'Na (P O S (N H)3 (C O)2) H2 O'
_space_group_IT_number 2
_symmetry_space_group_name_Hall '-P 1'
_symmetry_space_group_name_H-M 'P -1'
_cell_angle_alpha 87.39
_cell_angle_beta 77.25
_cell_angle_gamma 77.37
_cell_formula_units_Z 2
_cell_length_a 6.131
_cell_length_b 6.883
_cell_length_c 10.37
_cell_volume 416.490
_citation_journal_id_ASTM IVNMAW
_cod_data_source_file Palkina_IVNMAW_1991_1102.cif
_cod_data_source_block C2H5N3Na1O4P1S1
_cod_original_cell_volume 416.4904
_cod_original_formula_sum 'C2 H5 N3 Na1 O4 P1 S1'
_cod_database_code 1536402

loop_
_symmetry_equiv_pos_as_xyz
x,y,z
-x,-y,-z

loop_
_atom_site_label
_atom_site_type_symbol
_atom_site_fract_x
_atom_site_fract_y
_atom_site_fract_z
_atom_site_occupancy
_atom_site_U_iso_or_equiv
N2 N-3 0.0161 0.3137 0.3854 1 0.0
H5 H+1 0 0.6 0.08 1 0.0
N1 N-3 0.9628 0.0234 0.2588 1 0.0
H2 H+1 0.1 0.4 0.4 1 0.0
C2 C+4 0.8323 0.2866 0.4743 1 0.0
O2 O-2 0.6842 0.866 0.3618 1 0.0
O3 O-2 0.2369 0.6164 0.4229 1 0.0
S1 S-2 0.3891 0.1821 0.154 1 0.0
O4 O-2 0.1147 0.7059 0.0843 1 0.0
P1 P+5 0.0638 0.2377 0.2312 1 0.0
N3 N-3 0.7107 0.1446 0.4536 1 0.0
C1 C+4 0.7844 0.0056 0.3567 1 0.0
H1 H+1 0 0.95 0.2 1 0.0
Na1 Na+1 0.5228 0.674 0.1812 1 0.0
H3 H+1 0.4 0.85 0.48 1 0.0
H4 H+1 0.1 0.6 0.13 1 0.0
O1 O-2 0.9106 0.3847 0.1625 1 0.0
